data_7041295
loop_
_publ_author_name
'Zhou, Xinhui'
'Chen, Qianqian'
'Liu, Baolin'
'Li, Liang'
'Yang, Tao'
'Huang, Wei'

_publ_section_title
;
 Syntheses, structures and magnetic properties of nine coordination
 polymers based on terphenyl-tetracarboxylic acid ligands.
;
_journal_issue 2
_journal_name_full 'Dalton transactions (Cambridge, England : 2003)'
_journal_page_first 430
_journal_page_last 444
_journal_paper_doi 10.1039/c6dt04270h
_journal_volume 46
_journal_year 2017
_chemical_formula_sum 'C45 H27 Mn N2 O12'
_chemical_formula_weight 842.63
_chemical_name_systematic
; 
 ? 
;
_space_group_IT_number 2
_symmetry_cell_setting triclinic
_symmetry_space_group_name_Hall '-P 1'
_symmetry_space_group_name_H-M 'P -1'
_atom_sites_solution_hydrogens geom
_atom_sites_solution_primary direct
_atom_sites_solution_secondary difmap
_audit_creation_method SHELXL-97
_audit_update_record
;
2016-01-04 deposited with the CCDC.
2016-11-30 downloaded from the CCDC.
;
_cell_angle_alpha 88.7490(10)
_cell_angle_beta 88.4340(10)
_cell_angle_gamma 65.8620(10)
_cell_formula_units_Z 2
_cell_length_a 10.3531(6)
_cell_length_b 12.6481(7)
_cell_length_c 15.1208(8)
_cell_measurement_reflns_used 1990
_cell_measurement_temperature 100(2)
_cell_measurement_theta_max 20.3
_cell_measurement_theta_min 2.0
_cell_volume 1806.10(17)
_computing_cell_refinement SMART
_computing_data_collection 'SMART (Bruker, 2000)'
_computing_data_reduction 'SAINT (Bruker, 2000)'
_computing_molecular_graphics SHELXTL
_computing_publication_material SHELXTL
_computing_structure_refinement 'SHELXL-97 (Sheldrick, 1997)'
_computing_structure_solution 'SHELXS-97 (Sheldrick, 1990)'
_diffrn_ambient_temperature 100(2)
_diffrn_measured_fraction_theta_full 0.962
_diffrn_measured_fraction_theta_max 0.962
_diffrn_measurement_device_type 'Bruker Smart Aepex CCD'
_diffrn_measurement_method 'phi and omega scans'
_diffrn_radiation_monochromator graphite
_diffrn_radiation_source 'fine-focus sealed tube'
_diffrn_radiation_type MoK\a
_diffrn_radiation_wavelength 0.71073
_diffrn_reflns_av_R_equivalents 0.0163
_diffrn_reflns_av_sigmaI/netI 0.0267
_diffrn_reflns_limit_h_max 13
_diffrn_reflns_limit_h_min -13
_diffrn_reflns_limit_k_max 16
_diffrn_reflns_limit_k_min -14
_diffrn_reflns_limit_l_max 20
_diffrn_reflns_limit_l_min -18
_diffrn_reflns_number 14635
_diffrn_reflns_theta_full 28.35
_diffrn_reflns_theta_max 28.35
_diffrn_reflns_theta_min 2.21
_exptl_absorpt_coefficient_mu 0.441
_exptl_absorpt_correction_T_max 0.9572
_exptl_absorpt_correction_T_min 0.9490
_exptl_absorpt_correction_type multi-scan
_exptl_absorpt_process_details 'SADABS; Bruker, 2000'
_exptl_crystal_colour colorless
_exptl_crystal_density_diffrn 1.549
_exptl_crystal_density_method 'not measured'
_exptl_crystal_description block
_exptl_crystal_F_000 864
_exptl_crystal_size_max 0.12
_exptl_crystal_size_mid 0.11
_exptl_crystal_size_min 0.10
_refine_diff_density_max 0.480
_refine_diff_density_min -0.462
_refine_diff_density_rms 0.057
_refine_ls_extinction_method none
_refine_ls_goodness_of_fit_ref 1.084
_refine_ls_hydrogen_treatment mixed
_refine_ls_matrix_type full
_refine_ls_number_parameters 544
_refine_ls_number_reflns 8678
_refine_ls_number_restraints 0
_refine_ls_restrained_S_all 1.084
_refine_ls_R_factor_all 0.0394
_refine_ls_R_factor_gt 0.0343
_refine_ls_shift/su_max 0.001
_refine_ls_shift/su_mean 0.000
_refine_ls_structure_factor_coef Fsqd
_refine_ls_weighting_details 'calc w=1/[\s^2^(Fo^2^)+(0.0312P)^2^+1.4774P] where P=(Fo^2^+2Fc^2^)/3'
_refine_ls_weighting_scheme calc
_refine_ls_wR_factor_gt 0.0820
_refine_ls_wR_factor_ref 0.0860
_reflns_number_gt 7827
_reflns_number_total 8678
_reflns_threshold_expression >2sigma(I)
_cod_data_source_file c6dt04270h2.cif
_cod_data_source_block 1
_cod_depositor_comments 'Adding full bibliography for 7041290--7041299.cif.'
_cod_original_sg_symbol_H-M P-1
_cod_database_code 7041295

loop_
_symmetry_equiv_pos_as_xyz
'x, y, z'
'-x, -y, -z'

loop_
_atom_site_label
_atom_site_type_symbol
_atom_site_fract_x
_atom_site_fract_y
_atom_site_fract_z
_atom_site_U_iso_or_equiv
_atom_site_adp_type
_atom_site_occupancy
_atom_site_symmetry_multiplicity
_atom_site_calc_flag
_atom_site_refinement_flags
Mn1 Mn 0.61195(2) 0.065783(16) 0.078883(13) 0.00907(6) Uani 1 1 d .
C1 C 0.88166(15) -0.05990(12) 0.20849(11) 0.0161(3) Uani 1 1 d .
H1 H 0.9207 -0.1106 0.1601 0.019 Uiso 1 1 calc R
C2 C 0.96585(17) -0.07304(13) 0.28294(12) 0.0214(3) Uani 1 1 d .
H2 H 1.0599 -0.1310 0.2843 0.026 Uiso 1 1 calc R
C3 C 0.91022(18) -0.00108(14) 0.35332(12) 0.0239(3) Uani 1 1 d .
H3 H 0.9654 -0.0091 0.4042 0.029 Uiso 1 1 calc R
C4 C 0.77050(18) 0.08515(14) 0.34998(10) 0.0199(3) Uani 1 1 d .
C5 C 0.7041(2) 0.16457(16) 0.42081(11) 0.0278(4) Uani 1 1 d .
H5 H 0.7560 0.1614 0.4724 0.033 Uiso 1 1 calc R
C6 C 0.5683(2) 0.24393(15) 0.41492(11) 0.0271(4) Uani 1 1 d .
H6 H 0.5268 0.2959 0.4623 0.033 Uiso 1 1 calc R
C7 C 0.48621(17) 0.25063(13) 0.33822(10) 0.0185(3) Uani 1 1 d .
C8 C 0.34125(18) 0.32432(13) 0.33191(11) 0.0216(3) Uani 1 1 d .
H8 H 0.2939 0.3757 0.3786 0.026 Uiso 1 1 calc R
C9 C 0.26914(17) 0.32144(13) 0.25822(11) 0.0206(3) Uani 1 1 d .
H9 H 0.1708 0.3689 0.2540 0.025 Uiso 1 1 calc R
C10 C 0.34277(15) 0.24717(12) 0.18879(10) 0.0161(3) Uani 1 1 d .
H10 H 0.2927 0.2474 0.1370 0.019 Uiso 1 1 calc R
C11 C 0.54996(15) 0.17614(12) 0.26661(9) 0.0129(3) Uani 1 1 d .
C12 C 0.69483(15) 0.09203(12) 0.27253(9) 0.0134(3) Uani 1 1 d .
C13 C 0.86994(14) -0.07663(11) -0.05675(9) 0.0108(2) Uani 1 1 d .
C14 C 0.96224(14) -0.19633(11) -0.08960(9) 0.0102(2) Uani 1 1 d .
C15 C 1.06164(14) -0.21153(11) -0.15762(9) 0.0117(3) Uani 1 1 d .
H15 H 1.0719 -0.1459 -0.1828 0.014 Uiso 1 1 calc R
C16 C 1.14589(14) -0.32129(11) -0.18909(9) 0.0117(3) Uani 1 1 d .
H16 H 1.2139 -0.3301 -0.2350 0.014 Uiso 1 1 calc R
C17 C 1.13105(14) -0.41903(11) -0.15351(9) 0.0101(2) Uani 1 1 d .
C18 C 1.03108(15) -0.40362(11) -0.08596(9) 0.0127(3) Uani 1 1 d .
H18 H 1.0194 -0.4691 -0.0616 0.015 Uiso 1 1 calc R
C19 C 0.94780(14) -0.29368(12) -0.05337(9) 0.0123(3) Uani 1 1 d .
H19 H 0.8813 -0.2850 -0.0065 0.015 Uiso 1 1 calc R
C20 C 0.82646(15) -0.52267(11) 0.34827(9) 0.0127(3) Uani 1 1 d .
C21 C 0.75268(14) -0.43774(11) 0.27657(9) 0.0107(2) Uani 1 1 d .
C22 C 0.77816(14) -0.46216(11) 0.18597(9) 0.0098(2) Uani 1 1 d .
C23 C 0.71060(14) -0.37160(11) 0.12559(9) 0.0100(2) Uani 1 1 d .
H23 H 0.7251 -0.3869 0.0640 0.012 Uiso 1 1 calc R
C24 C 0.62249(14) -0.25940(11) 0.15292(9) 0.0097(2) Uani 1 1 d .
C25 C 0.56275(13) -0.16257(11) 0.08447(9) 0.0093(2) Uani 1 1 d .
C26 C 0.65993(14) -0.32770(11) 0.30398(9) 0.0111(2) Uani 1 1 d .
H26 H 0.6409 -0.3137 0.3654 0.013 Uiso 1 1 calc R
C27 C 0.59445(13) -0.23776(11) 0.24392(9) 0.0099(2) Uani 1 1 d .
C28 C 0.49083(14) -0.12707(11) 0.28214(9) 0.0103(2) Uani 1 1 d .
C29 C 0.34888(15) -0.08226(12) 0.25798(9) 0.0125(3) Uani 1 1 d .
H29 H 0.3205 -0.1163 0.2111 0.015 Uiso 1 1 calc R
C30 C 0.24927(15) 0.01191(12) 0.30244(10) 0.0137(3) Uani 1 1 d .
H30 H 0.1528 0.0423 0.2861 0.016 Uiso 1 1 calc R
C31 C 0.53275(14) -0.07482(11) 0.34943(9) 0.0122(3) Uani 1 1 d .
H31 H 0.6294 -0.1044 0.3654 0.015 Uiso 1 1 calc R
C32 C 0.43337(15) 0.02033(12) 0.39311(9) 0.0123(3) Uani 1 1 d .
H32 H 0.4624 0.0570 0.4379 0.015 Uiso 1 1 calc R
C33 C 0.29125(14) 0.06192(11) 0.37123(9) 0.0119(3) Uani 1 1 d .
C34 C 0.18711(15) 0.15487(11) 0.42582(9) 0.0130(3) Uani 1 1 d .
C35 C 0.68843(14) 0.25493(11) -0.00622(9) 0.0105(2) Uani 1 1 d .
C36 C 0.59767(14) 0.38358(11) -0.00471(9) 0.0099(2) Uani 1 1 d .
C37 C 0.51059(14) 0.42542(11) 0.06993(9) 0.0108(2) Uani 1 1 d .
H37 H 0.5185 0.3740 0.1183 0.013 Uiso 1 1 calc R
C38 C 0.41209(14) 0.54058(11) 0.07588(9) 0.0098(2) Uani 1 1 d .
C39 C 0.32153(14) 0.57401(11) 0.15791(9) 0.0098(2) Uani 1 1 d .
C40 C 0.38209(15) 0.57680(12) 0.23842(9) 0.0130(3) Uani 1 1 d .
H40 H 0.4806 0.5581 0.2408 0.016 Uiso 1 1 calc R
C41 C 0.29914(15) 0.60675(12) 0.31530(9) 0.0129(3) Uani 1 1 d .
H41 H 0.3401 0.6109 0.3699 0.016 Uiso 1 1 calc R
C42 C 0.17762(14) 0.59684(12) 0.15518(9) 0.0122(3) Uani 1 1 d .
H42 H 0.1366 0.5933 0.1005 0.015 Uiso 1 1 calc R
C43 C 0.09425(14) 0.62459(12) 0.23195(9) 0.0129(3) Uani 1 1 d .
H43 H -0.0032 0.6392 0.2301 0.016 Uiso 1 1 calc R
C44 C 0.15510(14) 0.63076(11) 0.31187(9) 0.0116(3) Uani 1 1 d .
C45 C 0.06683(15) 0.66884(11) 0.39369(9) 0.0119(3) Uani 1 1 d .
N1 N 0.75041(12) 0.02002(10) 0.20290(8) 0.0122(2) Uani 1 1 d .
N2 N 0.47937(12) 0.17666(10) 0.19238(8) 0.0122(2) Uani 1 1 d .
O1 O 0.78176(11) -0.06585(9) 0.00420(7) 0.0153(2) Uani 1 1 d .
O2 O 0.89019(11) 0.00556(8) -0.09611(7) 0.0154(2) Uani 1 1 d .
O3 O 0.95204(11) -0.58061(9) 0.35052(7) 0.0186(2) Uani 1 1 d .
O4 O 0.73500(12) -0.52344(10) 0.41273(8) 0.0243(3) Uani 1 1 d .
H4 H 0.7792 -0.5696 0.4531 0.036 Uiso 1 1 calc R
O5 O 0.54433(10) -0.18948(8) 0.00794(7) 0.01275(19) Uani 1 1 d .
O6 O 0.53520(11) -0.06152(8) 0.11008(7) 0.0130(2) Uani 1 1 d .
O7 O 0.05422(11) 0.17184(9) 0.41323(8) 0.0197(2) Uani 1 1 d .
H7 H 0.0004 0.2261 0.4454 0.029 Uiso 1 1 calc R
O8 O 0.22192(11) 0.20823(9) 0.48060(7) 0.0162(2) Uani 1 1 d .
O9 O 0.74627(11) 0.21227(8) -0.08058(7) 0.0157(2) Uani 1 1 d .
H9A H 0.8163 0.1007 -0.0802 0.023 Uiso 1 1 d R
O10 O 0.69947(10) 0.19677(8) 0.06275(7) 0.01156(19) Uani 1 1 d .
O11 O 0.11613(11) 0.68356(9) 0.46376(7) 0.0161(2) Uani 1 1 d .
O12 O -0.06643(11) 0.68894(10) 0.38512(7) 0.0191(2) Uani 1 1 d .
H12 H -0.1111 0.7168 0.4323 0.029 Uiso 1 1 calc R

loop_
_atom_site_aniso_label
_atom_site_aniso_U_11
_atom_site_aniso_U_22
_atom_site_aniso_U_33
_atom_site_aniso_U_23
_atom_site_aniso_U_13
_atom_site_aniso_U_12
Mn1 0.01080(10) 0.00628(10) 0.00845(10) 0.00014(7) 0.00201(7) -0.00192(7)
C1 0.0143(6) 0.0107(6) 0.0228(8) 0.0047(5) -0.0002(5) -0.0049(5)
C2 0.0178(7) 0.0154(7) 0.0319(9) 0.0098(6) -0.0091(6) -0.0077(6)
C3 0.0281(8) 0.0231(8) 0.0255(8) 0.0102(6) -0.0136(7) -0.0151(7)
C4 0.0278(8) 0.0212(7) 0.0160(7) 0.0034(6) -0.0042(6) -0.0153(6)
C5 0.0418(10) 0.0340(9) 0.0147(8) -0.0032(7) -0.0041(7) -0.0223(8)
C6 0.0437(10) 0.0261(8) 0.0157(8) -0.0089(6) 0.0054(7) -0.0184(8)
C7 0.0288(8) 0.0137(6) 0.0145(7) -0.0026(5) 0.0073(6) -0.0107(6)
C8 0.0307(8) 0.0115(6) 0.0205(8) -0.0039(5) 0.0149(6) -0.0073(6)
C9 0.0186(7) 0.0107(6) 0.0278(8) 0.0016(6) 0.0116(6) -0.0019(5)
C10 0.0134(6) 0.0132(6) 0.0193(7) 0.0019(5) 0.0046(5) -0.0033(5)
C11 0.0179(6) 0.0105(6) 0.0119(6) 0.0004(5) 0.0029(5) -0.0076(5)
C12 0.0179(7) 0.0125(6) 0.0124(7) 0.0024(5) -0.0003(5) -0.0090(5)
C13 0.0106(6) 0.0083(6) 0.0113(6) -0.0021(5) 0.0005(5) -0.0014(5)
C14 0.0087(5) 0.0076(5) 0.0119(6) -0.0016(5) 0.0003(5) -0.0009(5)
C15 0.0124(6) 0.0077(6) 0.0136(6) 0.0001(5) 0.0018(5) -0.0030(5)
C16 0.0107(6) 0.0100(6) 0.0133(6) -0.0012(5) 0.0037(5) -0.0033(5)
C17 0.0111(6) 0.0065(5) 0.0105(6) 0.0004(4) -0.0016(5) -0.0011(5)
C18 0.0165(6) 0.0078(6) 0.0117(6) 0.0011(5) 0.0020(5) -0.0029(5)
C19 0.0135(6) 0.0110(6) 0.0107(6) -0.0015(5) 0.0038(5) -0.0033(5)
C20 0.0170(6) 0.0085(6) 0.0103(6) -0.0004(5) 0.0011(5) -0.0028(5)
C21 0.0106(6) 0.0093(6) 0.0111(6) 0.0009(5) 0.0002(5) -0.0030(5)
C22 0.0097(6) 0.0069(5) 0.0117(6) -0.0008(5) 0.0018(5) -0.0025(5)
C23 0.0114(6) 0.0087(6) 0.0093(6) -0.0015(5) 0.0013(5) -0.0037(5)
C24 0.0098(6) 0.0075(6) 0.0110(6) 0.0003(5) 0.0001(5) -0.0029(5)
C25 0.0076(5) 0.0072(5) 0.0115(6) 0.0013(5) 0.0025(5) -0.0016(4)
C26 0.0118(6) 0.0104(6) 0.0093(6) -0.0011(5) 0.0015(5) -0.0030(5)
C27 0.0090(5) 0.0076(5) 0.0119(6) -0.0015(5) 0.0014(5) -0.0021(5)
C28 0.0112(6) 0.0078(5) 0.0095(6) 0.0005(5) 0.0029(5) -0.0015(5)
C29 0.0142(6) 0.0112(6) 0.0110(6) -0.0027(5) 0.0008(5) -0.0039(5)
C30 0.0116(6) 0.0122(6) 0.0144(7) -0.0015(5) 0.0022(5) -0.0021(5)
C31 0.0118(6) 0.0099(6) 0.0120(6) 0.0003(5) 0.0006(5) -0.0016(5)
C32 0.0158(6) 0.0103(6) 0.0099(6) -0.0010(5) 0.0020(5) -0.0044(5)
C33 0.0141(6) 0.0078(6) 0.0110(6) -0.0003(5) 0.0042(5) -0.0020(5)
C34 0.0151(6) 0.0092(6) 0.0119(6) 0.0001(5) 0.0042(5) -0.0025(5)
C35 0.0103(6) 0.0072(5) 0.0136(6) -0.0011(5) 0.0021(5) -0.0032(5)
C36 0.0113(6) 0.0064(5) 0.0108(6) -0.0002(4) 0.0016(5) -0.0025(5)
C37 0.0137(6) 0.0078(6) 0.0101(6) 0.0002(5) 0.0028(5) -0.0038(5)
C38 0.0110(6) 0.0083(6) 0.0096(6) -0.0019(5) 0.0030(5) -0.0037(5)
C39 0.0127(6) 0.0054(5) 0.0098(6) -0.0004(4) 0.0045(5) -0.0023(5)
C40 0.0121(6) 0.0125(6) 0.0134(7) -0.0015(5) 0.0024(5) -0.0041(5)
C41 0.0147(6) 0.0133(6) 0.0096(6) -0.0010(5) 0.0008(5) -0.0044(5)
C42 0.0132(6) 0.0118(6) 0.0103(6) -0.0017(5) 0.0015(5) -0.0038(5)
C43 0.0110(6) 0.0120(6) 0.0141(7) -0.0014(5) 0.0034(5) -0.0032(5)
C44 0.0136(6) 0.0088(6) 0.0102(6) -0.0013(5) 0.0046(5) -0.0025(5)
C45 0.0148(6) 0.0072(5) 0.0115(6) 0.0000(5) 0.0044(5) -0.0025(5)
N1 0.0133(5) 0.0101(5) 0.0135(6) 0.0023(4) 0.0014(4) -0.0053(4)
N2 0.0130(5) 0.0096(5) 0.0131(6) 0.0006(4) 0.0030(4) -0.0039(4)
O1 0.0148(5) 0.0108(4) 0.0173(5) -0.0038(4) 0.0068(4) -0.0026(4)
O2 0.0184(5) 0.0070(4) 0.0175(5) -0.0019(4) 0.0068(4) -0.0021(4)
O3 0.0144(5) 0.0164(5) 0.0182(5) 0.0036(4) -0.0002(4) 0.0003(4)
O4 0.0187(5) 0.0252(6) 0.0173(6) 0.0117(4) 0.0048(4) 0.0021(5)
O5 0.0155(5) 0.0102(4) 0.0112(5) 0.0011(4) -0.0015(4) -0.0038(4)
O6 0.0159(5) 0.0068(4) 0.0146(5) -0.0005(4) 0.0051(4) -0.0033(4)
O7 0.0125(5) 0.0171(5) 0.0243(6) -0.0101(4) 0.0050(4) -0.0007(4)
O8 0.0166(5) 0.0144(5) 0.0153(5) -0.0059(4) 0.0061(4) -0.0043(4)
O9 0.0221(5) 0.0069(4) 0.0129(5) -0.0013(4) 0.0071(4) -0.0012(4)
O10 0.0137(4) 0.0082(4) 0.0122(5) 0.0008(3) 0.0009(4) -0.0039(4)
O11 0.0164(5) 0.0165(5) 0.0087(5) -0.0010(4) 0.0032(4) -0.0002(4)
O12 0.0159(5) 0.0267(6) 0.0159(5) -0.0111(4) 0.0097(4) -0.0100(4)

loop_
_atom_type_symbol
_atom_type_description
_atom_type_scat_dispersion_real
_atom_type_scat_dispersion_imag
_atom_type_scat_source
C C 0.0033 0.0016 'International Tables Vol C Tables 4.2.6.8 and 6.1.1.4'
H H 0.0000 0.0000 'International Tables Vol C Tables 4.2.6.8 and 6.1.1.4'
N N 0.0061 0.0033 'International Tables Vol C Tables 4.2.6.8 and 6.1.1.4'
O O 0.0106 0.0060 'International Tables Vol C Tables 4.2.6.8 and 6.1.1.4'
Mn Mn 0.3368 0.7283 'International Tables Vol C Tables 4.2.6.8 and 6.1.1.4'

loop_
_geom_angle_atom_site_label_1
_geom_angle_atom_site_label_2
_geom_angle_atom_site_label_3
_geom_angle
_geom_angle_site_symmetry_1
_geom_angle_site_symmetry_3
O6 Mn1 O1 87.44(4) . .
O6 Mn1 O5 105.49(4) . 2_655
O1 Mn1 O5 111.64(4) . 2_655
O6 Mn1 O10 173.23(4) . .
O1 Mn1 O10 94.66(4) . .
O5 Mn1 O10 79.74(4) 2_655 .
O6 Mn1 N2 90.13(4) . .
O1 Mn1 N2 162.22(4) . .
O5 Mn1 N2 85.98(4) 2_655 .
O10 Mn1 N2 85.91(4) . .
O6 Mn1 N1 92.03(4) . .
O1 Mn1 N1 90.39(4) . .
O5 Mn1 N1 152.03(4) 2_655 .
O10 Mn1 N1 81.53(4) . .
N2 Mn1 N1 72.09(4) . .
N1 C1 C2 122.93(15) . .
N1 C1 H1 118.5 . .
C2 C1 H1 118.5 . .
C3 C2 C1 119.02(15) . .
C3 C2 H2 120.5 . .
C1 C2 H2 120.5 . .
C2 C3 C4 119.77(15) . .
C2 C3 H3 120.1 . .
C4 C3 H3 120.1 . .
C12 C4 C3 117.09(15) . .
C12 C4 C5 119.53(15) . .
C3 C4 C5 123.38(15) . .
C6 C5 C4 120.89(16) . .
C6 C5 H5 119.6 . .
C4 C5 H5 119.6 . .
C5 C6 C7 121.07(15) . .
C5 C6 H6 119.5 . .
C7 C6 H6 119.5 . .
C8 C7 C11 117.29(15) . .
C8 C7 C6 123.37(14) . .
C11 C7 C6 119.26(15) . .
C9 C8 C7 119.70(14) . .
C9 C8 H8 120.2 . .
C7 C8 H8 120.2 . .
C8 C9 C10 118.99(14) . .
C8 C9 H9 120.5 . .
C10 C9 H9 120.5 . .
N2 C10 C9 122.93(15) . .
N2 C10 H10 118.5 . .
C9 C10 H10 118.5 . .
N2 C11 C7 122.76(13) . .
N2 C11 C12 117.49(12) . .
C7 C11 C12 119.71(14) . .
N1 C12 C4 122.92(14) . .
N1 C12 C11 117.58(13) . .
C4 C12 C11 119.47(14) . .
O1 C13 O2 126.01(12) . .
O1 C13 C14 119.01(12) . .
O2 C13 C14 114.97(12) . .
C15 C14 C19 118.91(12) . .
C15 C14 C13 120.54(12) . .
C19 C14 C13 120.55(12) . .
C16 C15 C14 120.96(12) . .
C16 C15 H15 119.5 . .
C14 C15 H15 119.5 . .
C15 C16 C17 120.36(12) . .
C15 C16 H16 119.8 . .
C17 C16 H16 119.8 . .
C18 C17 C16 118.60(12) . .
C18 C17 C22 120.36(12) . 2_745
C16 C17 C22 121.04(12) . 2_745
C17 C18 C19 121.15(12) . .
C17 C18 H18 119.4 . .
C19 C18 H18 119.4 . .
C18 C19 C14 120.01(12) . .
C18 C19 H19 120.0 . .
C14 C19 H19 120.0 . .
O3 C20 O4 123.56(13) . .
O3 C20 C21 125.21(13) . .
O4 C20 C21 111.19(12) . .
C26 C21 C22 120.22(12) . .
C26 C21 C20 116.18(12) . .
C22 C21 C20 123.52(12) . .
C23 C22 C21 117.68(12) . .
C23 C22 C17 120.25(12) . 2_745
C21 C22 C17 122.02(12) . 2_745
C24 C23 C22 122.28(12) . .
C24 C23 H23 118.9 . .
C22 C23 H23 118.9 . .
C23 C24 C27 119.08(12) . .
C23 C24 C25 119.72(12) . .
C27 C24 C25 121.17(11) . .
O5 C25 O6 125.52(12) . .
O5 C25 C24 117.84(11) . .
O6 C25 C24 116.64(12) . .
C27 C26 C21 121.89(12) . .
C27 C26 H26 119.1 . .
C21 C26 H26 119.1 . .
C26 C27 C24 118.74(12) . .
C26 C27 C28 116.06(12) . .
C24 C27 C28 125.05(12) . .
C31 C28 C29 119.80(12) . .
C31 C28 C27 119.47(12) . .
C29 C28 C27 120.37(12) . .
C30 C29 C28 120.08(13) . .
C30 C29 H29 120.0 . .
C28 C29 H29 120.0 . .
C29 C30 C33 119.84(13) . .
C29 C30 H30 120.1 . .
C33 C30 H30 120.1 . .
C32 C31 C28 120.09(13) . .
C32 C31 H31 120.0 . .
C28 C31 H31 120.0 . .
C31 C32 C33 119.94(13) . .
C31 C32 H32 120.0 . .
C33 C32 H32 120.0 . .
C32 C33 C30 120.17(12) . .
C32 C33 C34 118.14(13) . .
C30 C33 C34 121.60(13) . .
O8 C34 O7 123.17(12) . .
O8 C34 C33 122.71(13) . .
O7 C34 C33 114.06(12) . .
O10 C35 O9 124.13(12) . .
O10 C35 C36 119.05(12) . .
O9 C35 C36 116.78(12) . .
C37 C36 C38 119.25(12) . 2_665
C37 C36 C35 116.53(11) . .
C38 C36 C35 123.99(12) 2_665 .
C36 C37 C38 122.11(12) . .
C36 C37 H37 118.9 . .
C38 C37 H37 118.9 . .
C37 C38 C36 118.63(12) . 2_665
C37 C38 C39 117.12(12) . .
C36 C38 C39 124.24(11) 2_665 .
C40 C39 C42 119.68(12) . .
C40 C39 C38 119.83(12) . .
C42 C39 C38 120.41(12) . .
C41 C40 C39 120.34(13) . .
C41 C40 H40 119.8 . .
C39 C40 H40 119.8 . .
C40 C41 C44 119.59(13) . .
C40 C41 H41 120.2 . .
C44 C41 H41 120.2 . .
C43 C42 C39 120.44(13) . .
C43 C42 H42 119.8 . .
C39 C42 H42 119.8 . .
C42 C43 C44 119.39(13) . .
C42 C43 H43 120.3 . .
C44 C43 H43 120.3 . .
C43 C44 C41 120.50(12) . .
C43 C44 C45 120.71(12) . .
C41 C44 C45 118.72(13) . .
O11 C45 O12 123.06(12) . .
O11 C45 C44 121.93(13) . .
O12 C45 C44 114.97(13) . .
C1 N1 C12 118.28(13) . .
C1 N1 Mn1 126.25(10) . .
C12 N1 Mn1 115.03(9) . .
C10 N2 C11 118.25(13) . .
C10 N2 Mn1 125.35(10) . .
C11 N2 Mn1 116.19(9) . .
C13 O1 Mn1 141.33(9) . .
C13 O2 H9A 119.6 . .
C20 O4 H4 109.5 . .
C25 O5 Mn1 121.47(8) . 2_655
C25 O6 Mn1 135.45(9) . .
C34 O7 H7 109.5 . .
C35 O9 H9A 114.8 . .
C35 O10 Mn1 123.27(9) . .
C45 O12 H12 109.5 . .

loop_
_geom_bond_atom_site_label_1
_geom_bond_atom_site_label_2
_geom_bond_distance
_geom_bond_site_symmetry_2
Mn1 O6 2.1070(10) .
Mn1 O1 2.1720(10) .
Mn1 O5 2.1783(10) 2_655
Mn1 O10 2.1962(10) .
Mn1 N2 2.2799(12) .
Mn1 N1 2.3081(13) .
C1 N1 1.3246(18) .
C1 C2 1.408(2) .
C1 H1 0.9500 .
C2 C3 1.368(3) .
C2 H2 0.9500 .
C3 C4 1.413(2) .
C3 H3 0.9500 .
C4 C12 1.408(2) .
C4 C5 1.439(2) .
C5 C6 1.357(3) .
C5 H5 0.9500 .
C6 C7 1.437(2) .
C6 H6 0.9500 .
C7 C8 1.411(2) .
C7 C11 1.412(2) .
C8 C9 1.367(3) .
C8 H8 0.9500 .
C9 C10 1.407(2) .
C9 H9 0.9500 .
C10 N2 1.3301(18) .
C10 H10 0.9500 .
C11 N2 1.3545(19) .
C11 C12 1.445(2) .
C12 N1 1.3599(19) .
C13 O1 1.2487(17) .
C13 O2 1.2741(17) .
C13 C14 1.5085(17) .
C14 C15 1.3938(18) .
C14 C19 1.3984(18) .
C15 C16 1.3894(18) .
C15 H15 0.9500 .
C16 C17 1.4011(18) .
C16 H16 0.9500 .
C17 C18 1.3923(19) .
C17 C22 1.4947(17) 2_745
C18 C19 1.3950(18) .
C18 H18 0.9500 .
C19 H19 0.9500 .
C20 O3 1.2044(18) .
C20 O4 1.3430(17) .
C20 C21 1.4953(19) .
C21 C26 1.3933(18) .
C21 C22 1.4049(19) .
C22 C23 1.4032(18) .
C22 C17 1.4947(17) 2_745
C23 C24 1.4011(17) .
C23 H23 0.9500 .
C24 C27 1.4080(19) .
C24 C25 1.5211(18) .
C25 O5 1.2545(17) .
C25 O6 1.2579(16) .
C26 C27 1.3915(18) .
C26 H26 0.9500 .
C27 C28 1.4892(17) .
C28 C31 1.3960(19) .
C28 C29 1.3977(19) .
C29 C30 1.3880(19) .
C29 H29 0.9500 .
C30 C33 1.396(2) .
C30 H30 0.9500 .
C31 C32 1.3885(18) .
C31 H31 0.9500 .
C32 C33 1.392(2) .
C32 H32 0.9500 .
C33 C34 1.4775(18) .
C34 O8 1.2293(18) .
C34 O7 1.3214(18) .
C35 O10 1.2433(17) .
C35 O9 1.2804(17) .
C35 C36 1.5104(17) .
C36 C37 1.3954(18) .
C36 C38 1.4036(18) 2_665
C37 C38 1.3984(18) .
C37 H37 0.9500 .
C38 C36 1.4036(18) 2_665
C38 C39 1.4938(17) .
C39 C40 1.392(2) .
C39 C42 1.3985(18) .
C40 C41 1.3896(19) .
C40 H40 0.9500 .
C41 C44 1.3971(19) .
C41 H41 0.9500 .
C42 C43 1.3895(19) .
C42 H42 0.9500 .
C43 C44 1.396(2) .
C43 H43 0.9500 .
C44 C45 1.4839(18) .
C45 O11 1.2384(18) .
C45 O12 1.3063(17) .
O2 H9A 1.1577 .
O4 H4 0.8400 .
O5 Mn1 2.1783(10) 2_655
O7 H7 0.8400 .
O9 H9A 1.2965 .
O12 H12 0.8400 .
